data_7704196
loop_
_publ_author_name
'Yabune, Natsuki'
'Nakajima, Hiroshi'
'Nishioka, Takanori'

_publ_section_title
;
 Metal-metal bond formation of triplatinum cores with a silver(i) ion
 affording a heptanuclear cluster bearing four Pt-Ag bonds.
;
_journal_issue 23
_journal_name_full 'Dalton transactions (Cambridge, England : 2003)'
_journal_page_first 7680
_journal_page_last 7683
_journal_paper_doi 10.1039/d0dt01227k
_journal_volume 49
_journal_year 2020
_chemical_formula_moiety 'C57 H72 Ag F21 N24 O9 P2 Pt6 S7'
_chemical_formula_sum 'C57 H72 Ag F21 N24 O9 P2 Pt6 S7'
_chemical_formula_weight 3201.09
_space_group_crystal_system monoclinic
_space_group_IT_number 15
_space_group_name_Hall '-C 2yc'
_space_group_name_H-M_alt 'C 1 2/c 1'
_atom_sites_solution_hydrogens geom
_atom_sites_solution_primary direct
_atom_sites_solution_secondary difmap
_audit_update_record
;
2020-04-02 deposited with the CCDC.	2020-04-27 downloaded from the CCDC.
;
_cell_angle_alpha 90.0000
_cell_angle_beta 108.832(2)
_cell_angle_gamma 90.0000
_cell_formula_units_Z 4
_cell_length_a 22.410(3)
_cell_length_b 22.131(3)
_cell_length_c 18.447(3)
_cell_measurement_reflns_used 14981
_cell_measurement_temperature 193
_cell_measurement_theta_max 27.48
_cell_measurement_theta_min 3.02
_cell_volume 8659(2)
_computing_cell_refinement CrystalClear
_computing_data_collection 'CrystalClear (Rigaku Inc., 2008)'
_computing_data_reduction CrystalClear
_computing_molecular_graphics 'CrystalStructure 4.3'
_computing_publication_material 'CrystalStructure 4.3 (Rigaku, 2019)'
_computing_structure_refinement 'SHELXL97 (Sheldrick, 2008)'
_computing_structure_solution SIR97
_diffrn_ambient_temperature 193
_diffrn_detector_area_resol_mean 14.222
_diffrn_measured_fraction_theta_full 0.989
_diffrn_measured_fraction_theta_max 0.989
_diffrn_measurement_device_type 'Rigaku Saturn724'
_diffrn_measurement_method \w
_diffrn_radiation_type 'Mo K\a'
_diffrn_radiation_wavelength 0.71075
_diffrn_reflns_av_R_equivalents 0.0261
_diffrn_reflns_Laue_measured_fraction_full 0.000
_diffrn_reflns_Laue_measured_fraction_max 0.000
_diffrn_reflns_limit_h_max 28
_diffrn_reflns_limit_h_min -28
_diffrn_reflns_limit_k_max 28
_diffrn_reflns_limit_k_min -28
_diffrn_reflns_limit_l_max 23
_diffrn_reflns_limit_l_min -23
_diffrn_reflns_number 35559
_diffrn_reflns_point_group_measured_fraction_full 0.000
_diffrn_reflns_point_group_measured_fraction_max 0.000
_diffrn_reflns_theta_full 27.490
_diffrn_reflns_theta_max 27.490
_diffrn_reflns_theta_min 3.025
_diffrn_standards_number 0
_exptl_absorpt_coefficient_mu 10.153
_exptl_absorpt_correction_T_max 0.544
_exptl_absorpt_correction_T_min 0.403
_exptl_absorpt_correction_type multi-scan
_exptl_absorpt_process_details 'REQAB (Rigaku, 1998)'
_exptl_crystal_colour yellow
_exptl_crystal_density_diffrn 2.455
_exptl_crystal_density_method 'not measured'
_exptl_crystal_description prism
_exptl_crystal_F_000 6000.00
_exptl_crystal_size_max 0.090
_exptl_crystal_size_mid 0.060
_exptl_crystal_size_min 0.060
_refine_diff_density_max 3.64
_refine_diff_density_min -1.55
_refine_ls_extinction_method none
_refine_ls_goodness_of_fit_ref 1.054
_refine_ls_hydrogen_treatment constr
_refine_ls_number_parameters 578
_refine_ls_number_reflns 9844
_refine_ls_number_restraints 0
_refine_ls_R_factor_all 0.0421
_refine_ls_R_factor_gt 0.0377
_refine_ls_shift/su_max 0.003
_refine_ls_structure_factor_coef Fsqd
_refine_ls_weighting_details 'w = 1/[\s^2^(Fo^2^)+(0.0496P)^2^+61.6139P] where P=(Fo^2^+2Fc^2^)/3'
_refine_ls_weighting_scheme calc
_refine_ls_wR_factor_gt 0.0922
_refine_ls_wR_factor_ref 0.0952
_reflns_number_gt 8789
_reflns_number_total 9844
_reflns_threshold_expression F^2^>2.0\s(F^2^)
_cod_data_source_file d0dt01227k2.cif
_cod_data_source_block IrPtPt
_cod_depositor_comments 'Adding full bibliography for 7704196--7704197.cif.'
_cod_database_code 7704196

loop_
_symmetry_equiv_pos_as_xyz
'x, y, z'
'-x, y, -z+1/2'
'x+1/2, y+1/2, z'
'-x+1/2, y+1/2, -z+1/2'
'-x, -y, -z'
'x, -y, z-1/2'
'-x+1/2, -y+1/2, -z'
'x+1/2, -y+1/2, z-1/2'

loop_
_atom_site_label
_atom_site_type_symbol
_atom_site_fract_x
_atom_site_fract_y
_atom_site_fract_z
_atom_site_U_iso_or_equiv
_atom_site_adp_type
_atom_site_occupancy
_atom_site_symmetry_multiplicity
_atom_site_calc_flag
_atom_site_refinement_flags
_atom_site_disorder_assembly
_atom_site_disorder_group
Pt1 Pt 0.385786(11) 0.751507(10) 0.145944(13) 0.03042(7) Uani 1 1 d . . .
Pt2 Pt 0.402533(10) 0.649332(10) 0.281060(12) 0.02902(7) Uani 1 1 d . . .
Pt3 Pt 0.275879(11) 0.697919(11) 0.214240(14) 0.03536(7) Uani 1 1 d . . .
Ag1 Ag 0.5000 0.70976(3) 0.2500 0.03302(14) Uani 1 2 d S . .
S1 S 0.37133(8) 0.75313(7) 0.26700(9) 0.0332(3) Uani 1 1 d . . .
S2 S 0.34190(7) 0.65536(7) 0.14967(9) 0.0327(3) Uani 1 1 d . . .
S3 S 0.08219(18) 0.59793(14) 0.4559(2) 0.0941(10) Uani 1 1 d . . .
S4 S -0.0128(4) 0.8098(2) 0.2573(5) 0.0696(17) Uani 0.50 1 d P . .
P1 P 0.32233(16) 0.50263(15) 0.4315(2) 0.1023(12) Uani 1 1 d . . .
F1 F 0.3071(6) 0.5631(4) 0.4830(7) 0.178(4) Uani 1 1 d . . .
F2 F 0.3285(5) 0.4438(4) 0.3899(6) 0.152(4) Uani 1 1 d . . .
F3 F 0.2482(5) 0.4964(6) 0.4118(9) 0.235(7) Uani 1 1 d . . .
F4 F 0.3950(4) 0.5125(4) 0.4600(8) 0.173(5) Uani 1 1 d . . .
F5 F 0.3193(7) 0.4655(5) 0.5092(6) 0.214(6) Uani 1 1 d . . .
F6 F 0.3227(6) 0.5483(5) 0.3705(7) 0.196(6) Uani 1 1 d . . .
F7 F 0.1350(6) 0.5947(7) 0.5924(5) 0.214(6) Uani 1 1 d . . .
F8 F 0.1927(5) 0.6231(6) 0.5203(7) 0.186(5) Uani 1 1 d . . .
F9 F 0.1707(5) 0.5319(6) 0.5281(7) 0.182(5) Uani 1 1 d . . .
F10 F 0.0507(10) 0.7226(11) 0.2235(13) 0.159(7) Uiso 0.50 1 d P . .
F11 F 0.0311(8) 0.7148(8) 0.3266(11) 0.122(5) Uiso 0.50 1 d P . .
F12 F -0.0426(12) 0.6960(12) 0.2261(18) 0.190(10) Uiso 0.50 1 d P . .
O1 O 0.0711(5) 0.6580(4) 0.4634(6) 0.128(4) Uani 1 1 d . . .
O2 O 0.0964(4) 0.5834(4) 0.3895(5) 0.102(3) Uani 1 1 d . . .
O3 O 0.0403(5) 0.5577(6) 0.4738(6) 0.142(4) Uani 1 1 d . . .
O4 O -0.0596(7) 0.8096(6) 0.2905(7) 0.074(4) Uani 0.50 1 d P . .
O5 O 0.0393(5) 0.8360(5) 0.3136(5) 0.125(3) Uani 1 1 d . . .
N1 N 0.4694(3) 0.8469(3) 0.1157(3) 0.0434(14) Uani 1 1 d . . .
N2 N 0.4090(3) 0.8892(3) 0.1710(4) 0.0494(15) Uani 1 1 d . . .
N3 N 0.4432(3) 0.7698(3) 0.0227(3) 0.0416(13) Uani 1 1 d . . .
N4 N 0.3574(3) 0.7219(3) -0.0261(3) 0.0389(12) Uani 1 1 d . . .
N5 N 0.4989(3) 0.6136(3) 0.4271(3) 0.0473(15) Uani 1 1 d . . .
N6 N 0.4284(3) 0.6677(3) 0.4531(3) 0.0462(14) Uani 1 1 d . . .
N7 N 0.4789(3) 0.5380(3) 0.3314(4) 0.0463(15) Uani 1 1 d . . .
N8 N 0.3901(3) 0.5119(3) 0.2523(4) 0.0477(14) Uani 1 1 d . . .
N9 N 0.2016(3) 0.6988(3) 0.3209(4) 0.0614(19) Uani 1 1 d . . .
N10 N 0.2230(3) 0.7903(3) 0.3039(5) 0.0619(19) Uani 1 1 d . . .
N11 N 0.1747(3) 0.6193(3) 0.2302(5) 0.064(2) Uani 1 1 d . . .
N12 N 0.1722(3) 0.6131(3) 0.1123(5) 0.0583(18) Uani 1 1 d . . .
C1 C 0.4234(3) 0.8350(3) 0.1478(4) 0.0409(15) Uani 1 1 d . . .
C2 C 0.4813(4) 0.9074(4) 0.1165(5) 0.060(2) Uani 1 1 d . . .
H2 H 0.5105 0.9267 0.0965 0.072 Uiso 1 1 calc R . .
C3 C 0.4436(5) 0.9345(4) 0.1511(5) 0.066(2) Uani 1 1 d . . .
H3 H 0.4413 0.9765 0.1600 0.080 Uiso 1 1 calc R . .
C4 C 0.3606(5) 0.9012(4) 0.2055(5) 0.066(2) Uani 1 1 d . . .
H4A H 0.3742 0.8857 0.2581 0.079 Uiso 1 1 calc R . .
H4B H 0.3214 0.8811 0.1757 0.079 Uiso 1 1 calc R . .
H4C H 0.3535 0.9449 0.2062 0.079 Uiso 1 1 calc R . .
C5 C 0.4948(3) 0.8012(3) 0.0791(4) 0.0406(15) Uani 1 1 d . . .
H5A H 0.5199 0.7721 0.1178 0.049 Uiso 1 1 calc R . .
H5B H 0.5229 0.8199 0.0535 0.049 Uiso 1 1 calc R . .
C6 C 0.3954(3) 0.7440(3) 0.0403(4) 0.0358(14) Uani 1 1 d . . .
C7 C 0.4355(4) 0.7638(4) -0.0545(4) 0.0472(17) Uani 1 1 d . . .
H7 H 0.4630 0.7783 -0.0803 0.057 Uiso 1 1 calc R . .
C8 C 0.3821(4) 0.7338(4) -0.0852(4) 0.0471(17) Uani 1 1 d . . .
H8 H 0.3641 0.7226 -0.1374 0.057 Uiso 1 1 calc R . .
C9 C 0.2967(4) 0.6917(3) -0.0399(4) 0.0483(17) Uani 1 1 d . . .
H9A H 0.2831 0.6963 0.0053 0.058 Uiso 1 1 calc R . .
H9B H 0.3010 0.6487 -0.0497 0.058 Uiso 1 1 calc R . .
H9C H 0.2653 0.7100 -0.0844 0.058 Uiso 1 1 calc R . .
C10 C 0.4465(3) 0.6468(3) 0.3944(4) 0.0372(14) Uani 1 1 d . . .
C11 C 0.5148(4) 0.6123(4) 0.5061(4) 0.056(2) Uani 1 1 d . . .
H11 H 0.5490 0.5913 0.5413 0.068 Uiso 1 1 calc R . .
C12 C 0.4728(5) 0.6461(4) 0.5218(4) 0.069(3) Uani 1 1 d . . .
H12 H 0.4720 0.6549 0.5719 0.083 Uiso 1 1 calc R . .
C13 C 0.3723(4) 0.7020(4) 0.4469(5) 0.057(2) Uani 1 1 d . . .
H13A H 0.3450 0.6786 0.4686 0.068 Uiso 1 1 calc R . .
H13B H 0.3497 0.7107 0.3929 0.068 Uiso 1 1 calc R . .
H13C H 0.3840 0.7401 0.4751 0.068 Uiso 1 1 calc R . .
C14 C 0.5272(3) 0.5770(4) 0.3823(5) 0.054(2) Uani 1 1 d . . .
H14A H 0.5613 0.5520 0.4166 0.065 Uiso 1 1 calc R . .
H14B H 0.5456 0.6033 0.3517 0.065 Uiso 1 1 calc R . .
C15 C 0.4242(3) 0.5606(3) 0.2847(4) 0.0383(14) Uani 1 1 d . . .
C16 C 0.4778(5) 0.4756(4) 0.3273(5) 0.058(2) Uani 1 1 d . . .
H16 H 0.5108 0.4492 0.3546 0.070 Uiso 1 1 calc R . .
C17 C 0.4245(5) 0.4600(4) 0.2805(5) 0.061(2) Uani 1 1 d . . .
H17 H 0.4107 0.4197 0.2673 0.073 Uiso 1 1 calc R . .
C18 C 0.3249(5) 0.5116(4) 0.2005(6) 0.072(3) Uani 1 1 d . . .
H18A H 0.3228 0.5322 0.1527 0.086 Uiso 1 1 calc R . .
H18B H 0.2979 0.5326 0.2249 0.086 Uiso 1 1 calc R . .
H18C H 0.3105 0.4698 0.1894 0.086 Uiso 1 1 calc R . .
C19 C 0.2307(3) 0.7333(4) 0.2821(4) 0.0491(18) Uani 1 1 d . . .
C20 C 0.1774(5) 0.7314(6) 0.3666(7) 0.089(3) Uani 1 1 d . . .
H20 H 0.1550 0.7166 0.3987 0.106 Uiso 1 1 calc R . .
C21 C 0.1917(6) 0.7894(6) 0.3571(7) 0.092(4) Uani 1 1 d . . .
H21 H 0.1819 0.8235 0.3824 0.110 Uiso 1 1 calc R . .
C22 C 0.2408(5) 0.8451(4) 0.2715(7) 0.081(3) Uani 1 1 d . . .
H22A H 0.2478 0.8353 0.2231 0.097 Uiso 1 1 calc R . .
H22B H 0.2796 0.8618 0.3076 0.097 Uiso 1 1 calc R . .
H22C H 0.2069 0.8750 0.2622 0.097 Uiso 1 1 calc R . .
C23 C 0.1975(5) 0.6331(4) 0.3109(6) 0.073(3) Uani 1 1 d . . .
H23A H 0.2396 0.6148 0.3347 0.087 Uiso 1 1 calc R . .
H23B H 0.1684 0.6162 0.3363 0.087 Uiso 1 1 calc R . .
C24 C 0.2036(3) 0.6398(3) 0.1789(5) 0.0485(18) Uani 1 1 d . . .
C25 C 0.1257(5) 0.5803(5) 0.1930(9) 0.090(4) Uani 1 1 d . . .
H25 H 0.0991 0.5595 0.2156 0.108 Uiso 1 1 calc R . .
C26 C 0.1231(5) 0.5776(5) 0.1195(9) 0.087(4) Uani 1 1 d . . .
H26 H 0.0933 0.5556 0.0798 0.104 Uiso 1 1 calc R . .
C27 C 0.1854(4) 0.6207(4) 0.0417(5) 0.064(2) Uani 1 1 d . . .
H27A H 0.2225 0.5967 0.0431 0.077 Uiso 1 1 calc R . .
H27B H 0.1936 0.6635 0.0349 0.077 Uiso 1 1 calc R . .
H27C H 0.1490 0.6072 -0.0010 0.077 Uiso 1 1 calc R . .
C28 C 0.1363(9) 0.5872(7) 0.5187(7) 0.111(5) Uani 1 1 d . . .
C29 C 0.0000 0.7437(14) 0.2500 0.152(10) Uiso 1 2 d S . .

loop_
_atom_site_aniso_label
_atom_site_aniso_U_11
_atom_site_aniso_U_22
_atom_site_aniso_U_33
_atom_site_aniso_U_23
_atom_site_aniso_U_13
_atom_site_aniso_U_12
Pt1 0.03001(13) 0.03166(13) 0.02738(12) 0.00486(8) 0.00619(10) 0.00291(9)
Pt2 0.02637(12) 0.03318(13) 0.02718(12) 0.00642(8) 0.00816(9) 0.00316(9)
Pt3 0.02731(13) 0.03838(14) 0.03878(14) 0.00856(10) 0.00841(10) 0.00567(9)
Ag1 0.0263(3) 0.0395(3) 0.0317(3) 0.000 0.0073(3) 0.000
S1 0.0362(8) 0.0326(8) 0.0297(7) 0.0017(6) 0.0091(6) 0.0027(6)
S2 0.0335(8) 0.0330(7) 0.0289(7) 0.0027(6) 0.0061(6) 0.0026(6)
S3 0.109(2) 0.0812(19) 0.124(3) -0.0189(18) 0.081(2) -0.0074(17)
S4 0.092(6) 0.062(2) 0.059(4) 0.009(3) 0.030(3) -0.006(3)
P1 0.080(2) 0.0715(19) 0.127(3) 0.047(2) -0.0072(19) 0.0020(15)
F1 0.246(13) 0.098(6) 0.222(12) -0.018(7) 0.122(10) -0.015(7)
F2 0.193(9) 0.128(7) 0.183(9) -0.026(6) 0.127(8) -0.024(7)
F3 0.119(8) 0.219(13) 0.297(17) -0.035(12) -0.029(9) -0.033(8)
F4 0.094(6) 0.126(7) 0.290(14) -0.001(8) 0.053(8) -0.016(5)
F5 0.339(17) 0.137(8) 0.129(8) 0.070(7) 0.022(10) -0.006(10)
F6 0.246(12) 0.183(10) 0.228(12) 0.127(9) 0.171(11) 0.099(9)
F7 0.231(13) 0.323(17) 0.085(6) -0.036(8) 0.046(7) -0.086(12)
F8 0.144(9) 0.232(12) 0.185(11) -0.030(9) 0.057(8) -0.062(9)
F9 0.185(10) 0.170(10) 0.203(11) 0.082(9) 0.080(9) 0.060(8)
O1 0.179(10) 0.102(7) 0.120(7) -0.017(6) 0.069(7) 0.054(7)
O2 0.138(7) 0.087(5) 0.128(7) -0.014(5) 0.108(6) -0.010(5)
O3 0.137(8) 0.200(11) 0.129(8) -0.039(7) 0.100(7) -0.087(8)
O4 0.093(10) 0.082(9) 0.062(8) 0.014(6) 0.047(7) 0.018(7)
O5 0.168(9) 0.133(8) 0.068(5) -0.035(5) 0.030(6) -0.014(7)
N1 0.046(3) 0.043(3) 0.039(3) 0.007(2) 0.011(3) -0.009(3)
N2 0.064(4) 0.038(3) 0.048(3) 0.000(3) 0.020(3) -0.008(3)
N3 0.045(3) 0.047(3) 0.035(3) 0.011(2) 0.016(3) 0.007(3)
N4 0.042(3) 0.042(3) 0.029(3) 0.004(2) 0.007(2) 0.007(2)
N5 0.043(3) 0.056(4) 0.037(3) 0.018(3) 0.004(3) -0.001(3)
N6 0.065(4) 0.044(3) 0.029(3) 0.001(2) 0.014(3) -0.009(3)
N7 0.046(3) 0.051(4) 0.052(3) 0.026(3) 0.029(3) 0.021(3)
N8 0.064(4) 0.032(3) 0.052(4) 0.007(3) 0.025(3) 0.003(3)
N9 0.050(4) 0.073(5) 0.072(5) 0.017(4) 0.035(4) 0.012(3)
N10 0.057(4) 0.065(5) 0.073(5) -0.006(4) 0.034(4) 0.012(3)
N11 0.040(4) 0.060(4) 0.097(6) 0.023(4) 0.029(4) 0.000(3)
N12 0.041(4) 0.045(4) 0.080(5) 0.009(3) 0.007(3) -0.004(3)
C1 0.047(4) 0.043(4) 0.028(3) 0.005(3) 0.005(3) 0.000(3)
C2 0.066(5) 0.063(5) 0.053(5) 0.007(4) 0.020(4) -0.024(4)
C3 0.090(7) 0.044(4) 0.067(6) 0.003(4) 0.029(5) -0.016(4)
C4 0.099(7) 0.039(4) 0.070(6) 0.001(4) 0.041(5) 0.008(4)
C5 0.034(3) 0.047(4) 0.039(3) 0.011(3) 0.009(3) -0.001(3)
C6 0.036(3) 0.041(3) 0.027(3) 0.005(2) 0.005(3) 0.009(3)
C7 0.055(5) 0.054(4) 0.037(4) 0.013(3) 0.020(3) 0.013(4)
C8 0.052(4) 0.057(4) 0.034(3) 0.007(3) 0.015(3) 0.014(4)
C9 0.050(4) 0.052(4) 0.035(3) 0.004(3) 0.001(3) 0.004(3)
C10 0.039(4) 0.041(4) 0.032(3) 0.005(3) 0.012(3) -0.003(3)
C11 0.052(5) 0.065(5) 0.040(4) 0.015(4) 0.000(4) -0.009(4)
C12 0.113(8) 0.057(5) 0.025(3) 0.007(3) 0.006(4) -0.031(5)
C13 0.069(6) 0.060(5) 0.051(4) 0.004(4) 0.033(4) 0.004(4)
C14 0.036(4) 0.070(5) 0.056(5) 0.032(4) 0.017(4) 0.013(4)
C15 0.041(4) 0.037(3) 0.044(4) 0.008(3) 0.023(3) 0.000(3)
C16 0.075(6) 0.045(4) 0.072(5) 0.031(4) 0.048(5) 0.030(4)
C17 0.081(6) 0.040(4) 0.072(6) 0.008(4) 0.038(5) 0.004(4)
C18 0.088(7) 0.046(5) 0.068(6) 0.006(4) 0.005(5) -0.013(5)
C19 0.038(4) 0.059(5) 0.050(4) 0.010(4) 0.013(3) 0.012(3)
C20 0.081(7) 0.112(9) 0.097(8) 0.012(7) 0.062(7) 0.007(7)
C21 0.087(8) 0.110(10) 0.104(9) -0.005(7) 0.065(7) 0.017(7)
C22 0.092(8) 0.059(6) 0.107(9) -0.007(5) 0.052(7) 0.015(5)
C23 0.066(6) 0.070(6) 0.096(8) 0.033(5) 0.046(6) 0.008(5)
C24 0.034(4) 0.043(4) 0.065(5) 0.015(3) 0.011(3) 0.012(3)
C25 0.056(6) 0.058(6) 0.164(13) 0.022(7) 0.047(7) -0.009(5)
C26 0.048(5) 0.069(7) 0.132(11) 0.008(7) 0.013(6) -0.023(5)
C27 0.058(5) 0.058(5) 0.056(5) 0.000(4) -0.009(4) -0.006(4)
C28 0.184(16) 0.097(10) 0.067(7) -0.013(7) 0.062(9) -0.040(10)

loop_
_atom_type_symbol
_atom_type_description
_atom_type_scat_dispersion_real
_atom_type_scat_dispersion_imag
_atom_type_scat_source
H H 0.0000 0.0000
;
International Tables for Crystallography
(Vol. C, Table 6.1.1.4)
;
F F 0.0171 0.0103
;
International Tables for Crystallography
(Vol. C, Tables 4.2.6.8 and 6.1.1.4)
;
N N 0.0061 0.0033
;
International Tables for Crystallography
(Vol. C, Tables 4.2.6.8 and 6.1.1.4)
;
O O 0.0106 0.0060
;
International Tables for Crystallography
(Vol. C, Tables 4.2.6.8 and 6.1.1.4)
;
S S 0.1246 0.1234
;
International Tables for Crystallography
(Vol. C, Tables 4.2.6.8 and 6.1.1.4)
;
Ag Ag -0.8971 1.1015
;
International Tables for Crystallography
(Vol. C, Tables 4.2.6.8 and 6.1.1.4)
;
P P 0.1023 0.0942
;
International Tables for Crystallography
(Vol. C, Tables 4.2.6.8 and 6.1.1.4)
;
Pt Pt -1.7033 8.3905
;
International Tables for Crystallography
(Vol. C, Tables 4.2.6.8 and 6.1.1.4)
;
C C 0.0033 0.0016
;
International Tables for Crystallography
(Vol. C, Tables 4.2.6.8 and 6.1.1.4)
;

loop_
_geom_angle_atom_site_label_1
_geom_angle_atom_site_label_2
_geom_angle_atom_site_label_3
_geom_angle
_geom_angle_site_symmetry_1
_geom_angle_site_symmetry_3
_geom_angle_publ_flag
C1 Pt1 C6 85.4(3) . . ?
C1 Pt1 S2 177.26(19) . . ?
C6 Pt1 S2 97.37(19) . . ?
C1 Pt1 S1 98.82(19) . . ?
C6 Pt1 S1 175.81(19) . . ?
S2 Pt1 S1 78.45(5) . . ?
C1 Pt1 Ag1 90.36(19) . . ?
C6 Pt1 Ag1 105.78(18) . . ?
S2 Pt1 Ag1 88.85(4) . . ?
S1 Pt1 Ag1 74.44(4) . . ?
C10 Pt2 C15 84.6(3) . . ?
C10 Pt2 S2 174.6(2) . . ?
C15 Pt2 S2 98.1(2) . . ?
C10 Pt2 S1 99.66(19) . . ?
C15 Pt2 S1 175.6(2) . . ?
S2 Pt2 S1 77.51(5) . . ?
C10 Pt2 Ag1 94.22(19) . . ?
C15 Pt2 Ag1 106.18(18) . . ?
S2 Pt2 Ag1 89.51(4) . . ?
S1 Pt2 Ag1 74.73(4) . . ?
C10 Pt2 Pt3 122.42(19) . . ?
C15 Pt2 Pt3 124.4(2) . . ?
S2 Pt2 Pt3 52.20(4) . . ?
S1 Pt2 Pt3 52.27(4) . . ?
Ag1 Pt2 Pt3 117.362(16) . . ?
C24 Pt3 C19 86.3(3) . . ?
C24 Pt3 S2 98.7(2) . . ?
C19 Pt3 S2 172.0(2) . . ?
C24 Pt3 S1 170.6(2) . . ?
C19 Pt3 S1 96.5(2) . . ?
S2 Pt3 S1 77.61(5) . . ?
C24 Pt3 Pt2 118.40(19) . . ?
C19 Pt3 Pt2 120.0(2) . . ?
S2 Pt3 Pt2 52.07(4) . . ?
S1 Pt3 Pt2 52.56(4) . . ?
Pt2 Ag1 Pt2 122.36(3) . 2_655 ?
Pt2 Ag1 Pt1 72.283(12) . . ?
Pt2 Ag1 Pt1 128.381(12) 2_655 . ?
Pt2 Ag1 Pt1 128.381(11) . 2_655 ?
Pt2 Ag1 Pt1 72.282(11) 2_655 2_655 ?
Pt1 Ag1 Pt1 141.66(3) . 2_655 ?
Pt1 S1 Pt3 89.14(5) . . ?
Pt1 S1 Pt2 87.90(5) . . ?
Pt3 S1 Pt2 75.17(5) . . ?
Pt1 S2 Pt2 88.50(5) . . ?
Pt1 S2 Pt3 89.43(5) . . ?
Pt2 S2 Pt3 75.73(5) . . ?
O1 S3 O2 114.3(6) . . ?
O1 S3 C28 102.6(8) . . ?
O2 S3 C28 107.7(7) . . ?
O1 S3 O3 115.8(7) . . ?
O2 S3 O3 114.6(6) . . ?
C28 S3 O3 99.5(8) . . ?
S4 S4 O4 176(2) 2 . ?
S4 S4 O5 78.0(13) 2 2 ?
O4 S4 O5 105.5(9) . 2 ?
S4 S4 O5 72.6(14) 2 . ?
O4 S4 O5 104.0(9) . . ?
O5 S4 O5 121.7(9) 2 . ?
S4 S4 C29 76.4(3) 2 . ?
O4 S4 C29 103.4(7) . . ?
O5 S4 C29 111.1(7) 2 . ?
O5 S4 C29 109.2(7) . . ?
S4 S4 O4 2.5(13) 2 2 ?
O4 S4 O4 178.7(7) . 2 ?
O5 S4 O4 75.8(7) 2 2 ?
O5 S4 O4 74.9(6) . 2 ?
C29 S4 O4 76.3(5) . 2 ?
F6 P1 F2 99.9(7) . . ?
F6 P1 F4 84.3(7) . . ?
F2 P1 F4 91.9(6) . . ?
F6 P1 F3 98.3(8) . . ?
F2 P1 F3 94.0(7) . . ?
F4 P1 F3 173.0(8) . . ?
F6 P1 F5 167.5(7) . . ?
F2 P1 F5 92.7(6) . . ?
F4 P1 F5 96.1(7) . . ?
F3 P1 F5 79.9(8) . . ?
F6 P1 F1 86.6(6) . . ?
F2 P1 F1 171.4(5) . . ?
F4 P1 F1 94.4(6) . . ?
F3 P1 F1 79.4(7) . . ?
F5 P1 F1 80.8(6) . . ?
F12 F10 C29 63.5(19) 2 . ?
F12 F10 F11 88(2) 2 2 ?
C29 F10 F11 54.4(10) . 2 ?
F12 F11 C29 61.8(17) 2 . ?
F12 F11 F10 94(2) 2 2 ?
C29 F11 F10 51.8(10) . 2 ?
F11 F12 F10 128(3) 2 2 ?
F11 F12 C29 71.2(18) 2 . ?
F10 F12 C29 68.4(19) 2 . ?
S4 O4 S4 1.3(7) . 2 ?
S4 O5 S4 29.4(4) 2 . ?
C2 N1 C1 110.8(7) . . ?
C2 N1 C5 126.3(6) . . ?
C1 N1 C5 122.5(6) . . ?
C1 N2 C3 110.3(7) . . ?
C1 N2 C4 126.3(6) . . ?
C3 N2 C4 123.2(7) . . ?
C6 N3 C7 111.3(6) . . ?
C6 N3 C5 122.8(6) . . ?
C7 N3 C5 125.9(6) . . ?
C6 N4 C8 110.5(6) . . ?
C6 N4 C9 127.3(6) . . ?
C8 N4 C9 122.1(6) . . ?
C10 N5 C11 112.0(7) . . ?
C10 N5 C14 121.9(6) . . ?
C11 N5 C14 125.5(7) . . ?
C10 N6 C12 107.2(7) . . ?
C10 N6 C13 126.6(6) . . ?
C12 N6 C13 126.1(7) . . ?
C15 N7 C16 109.9(7) . . ?
C15 N7 C14 121.5(6) . . ?
C16 N7 C14 128.3(7) . . ?
C15 N8 C17 109.3(7) . . ?
C15 N8 C18 126.7(6) . . ?
C17 N8 C18 123.8(7) . . ?
C19 N9 C20 112.9(9) . . ?
C19 N9 C23 121.1(7) . . ?
C20 N9 C23 126.0(8) . . ?
C19 N10 C21 110.0(9) . . ?
C19 N10 C22 125.1(7) . . ?
C21 N10 C22 124.7(9) . . ?
C24 N11 C25 109.6(9) . . ?
C24 N11 C23 123.2(7) . . ?
C25 N11 C23 126.9(9) . . ?
C24 N12 C26 111.0(9) . . ?
C24 N12 C27 125.4(7) . . ?
C26 N12 C27 123.6(9) . . ?
N2 C1 N1 104.9(6) . . ?
N2 C1 Pt1 132.6(5) . . ?
N1 C1 Pt1 122.3(5) . . ?
C3 C2 N1 106.9(7) . . ?
C3 C2 H2 126.6 . . ?
N1 C2 H2 126.6 . . ?
C2 C3 N2 107.0(8) . . ?
C2 C3 H3 126.5 . . ?
N2 C3 H3 126.5 . . ?
N2 C4 H4A 109.5 . . ?
N2 C4 H4B 109.5 . . ?
H4A C4 H4B 109.5 . . ?
N2 C4 H4C 109.5 . . ?
H4A C4 H4C 109.5 . . ?
H4B C4 H4C 109.5 . . ?
N1 C5 N3 109.1(5) . . ?
N1 C5 H5A 109.9 . . ?
N3 C5 H5A 109.9 . . ?
N1 C5 H5B 109.9 . . ?
N3 C5 H5B 109.9 . . ?
H5A C5 H5B 108.3 . . ?
N4 C6 N3 104.8(6) . . ?
N4 C6 Pt1 132.4(5) . . ?
N3 C6 Pt1 122.4(5) . . ?
C8 C7 N3 106.5(6) . . ?
C8 C7 H7 126.7 . . ?
N3 C7 H7 126.7 . . ?
C7 C8 N4 106.9(6) . . ?
C7 C8 H8 126.5 . . ?
N4 C8 H8 126.5 . . ?
N4 C9 H9A 109.5 . . ?
N4 C9 H9B 109.5 . . ?
H9A C9 H9B 109.5 . . ?
N4 C9 H9C 109.5 . . ?
H9A C9 H9C 109.5 . . ?
H9B C9 H9C 109.5 . . ?
N5 C10 N6 105.6(6) . . ?
N5 C10 Pt2 123.0(5) . . ?
N6 C10 Pt2 130.6(5) . . ?
C12 C11 N5 105.1(7) . . ?
C12 C11 H11 127.4 . . ?
N5 C11 H11 127.4 . . ?
C11 C12 N6 110.0(8) . . ?
C11 C12 H12 125.0 . . ?
N6 C12 H12 125.0 . . ?
N6 C13 H13A 109.5 . . ?
N6 C13 H13B 109.5 . . ?
H13A C13 H13B 109.5 . . ?
N6 C13 H13C 109.5 . . ?
H13A C13 H13C 109.5 . . ?
H13B C13 H13C 109.5 . . ?
N5 C14 N7 109.2(6) . . ?
N5 C14 H14A 109.8 . . ?
N7 C14 H14A 109.8 . . ?
N5 C14 H14B 109.8 . . ?
N7 C14 H14B 109.8 . . ?
H14A C14 H14B 108.3 . . ?
N8 C15 N7 104.8(6) . . ?
N8 C15 Pt2 132.0(5) . . ?
N7 C15 Pt2 122.9(5) . . ?
C17 C16 N7 107.7(7) . . ?
C17 C16 H16 126.1 . . ?
N7 C16 H16 126.1 . . ?
C16 C17 N8 108.3(8) . . ?
C16 C17 H17 125.8 . . ?
N8 C17 H17 125.8 . . ?
N8 C18 H18A 109.5 . . ?
N8 C18 H18B 109.5 . . ?
H18A C18 H18B 109.5 . . ?
N8 C18 H18C 109.5 . . ?
H18A C18 H18C 109.5 . . ?
H18B C18 H18C 109.5 . . ?
N9 C19 N10 103.9(7) . . ?
N9 C19 Pt3 122.5(6) . . ?
N10 C19 Pt3 133.5(6) . . ?
N9 C20 C21 105.5(9) . . ?
N9 C20 H20 127.2 . . ?
C21 C20 H20 127.2 . . ?
C20 C21 N10 107.6(10) . . ?
C20 C21 H21 126.2 . . ?
N10 C21 H21 126.2 . . ?
N10 C22 H22A 109.5 . . ?
N10 C22 H22B 109.5 . . ?
H22A C22 H22B 109.5 . . ?
N10 C22 H22C 109.5 . . ?
H22A C22 H22C 109.5 . . ?
H22B C22 H22C 109.5 . . ?
N11 C23 N9 109.1(7) . . ?
N11 C23 H23A 109.9 . . ?
N9 C23 H23A 109.9 . . ?
N11 C23 H23B 109.9 . . ?
N9 C23 H23B 109.9 . . ?
H23A C23 H23B 108.3 . . ?
N12 C24 N11 104.9(7) . . ?
N12 C24 Pt3 135.4(6) . . ?
N11 C24 Pt3 119.7(6) . . ?
C26 C25 N11 107.3(9) . . ?
C26 C25 H25 126.4 . . ?
N11 C25 H25 126.4 . . ?
C25 C26 N12 107.1(10) . . ?
C25 C26 H26 126.5 . . ?
N12 C26 H26 126.5 . . ?
N12 C27 H27A 109.5 . . ?
N12 C27 H27B 109.5 . . ?
H27A C27 H27B 109.5 . . ?
N12 C27 H27C 109.5 . . ?
H27A C27 H27C 109.5 . . ?
H27B C27 H27C 109.5 . . ?
F7 C28 S3 120.4(15) . . ?
F7 C28 F9 99.5(13) . . ?
S3 C28 F9 122.4(11) . . ?
F7 C28 F8 101.8(12) . . ?
S3 C28 F8 115.5(10) . . ?
F9 C28 F8 91.9(14) . . ?
F12 C29 F12 82(3) . 2 ?
F12 C29 F10 100(2) . . ?
F12 C29 F10 48.1(14) 2 . ?
F12 C29 F10 48.1(14) . 2 ?
F12 C29 F10 100(2) 2 2 ?
F10 C29 F10 142(3) . 2 ?
F12 C29 F11 92(2) . . ?
F12 C29 F11 47.0(14) 2 . ?
F10 C29 F11 90.2(14) . . ?
F10 C29 F11 73.8(13) 2 . ?
F12 C29 F11 47.0(14) . 2 ?
F12 C29 F11 92(2) 2 2 ?
F10 C29 F11 73.8(13) . 2 ?
F10 C29 F11 90.2(14) 2 2 ?
F11 C29 F11 129(3) . 2 ?
F12 C29 S4 129.3(13) . . ?
F12 C29 S4 146.9(15) 2 . ?
F10 C29 S4 122.4(18) . . ?
F10 C29 S4 95.2(13) 2 . ?
F11 C29 S4 112.0(13) . . ?
F11 C29 S4 117.1(13) 2 . ?
F12 C29 S4 146.9(15) . 2 ?
F12 C29 S4 129.3(13) 2 2 ?
F10 C29 S4 95.2(13) . 2 ?
F10 C29 S4 122.4(18) 2 2 ?
F11 C29 S4 117.1(13) . 2 ?
F11 C29 S4 112.0(13) 2 2 ?
S4 C29 S4 27.2(7) . 2 ?

loop_
_geom_bond_atom_site_label_1
_geom_bond_atom_site_label_2
_geom_bond_distance
_geom_bond_site_symmetry_2
_geom_bond_publ_flag
Pt1 C1 2.027(7) . ?
Pt1 C6 2.035(6) . ?
Pt1 S2 2.3543(16) . ?
Pt1 S1 2.3579(16) . ?
Pt1 Ag1 2.8139(4) . ?
Pt2 C10 2.004(6) . ?
Pt2 C15 2.019(7) . ?
Pt2 S2 2.3690(15) . ?
Pt2 S1 2.3908(15) . ?
Pt2 Ag1 2.7741(5) . ?
Pt2 Pt3 2.9109(5) . ?
Pt3 C24 2.004(8) . ?
Pt3 C19 2.007(8) . ?
Pt3 S2 2.3733(16) . ?
Pt3 S1 2.3816(17) . ?
Ag1 Pt2 2.7742(5) 2_655 ?
Ag1 Pt1 2.8139(4) 2_655 ?
S3 O1 1.368(9) . ?
S3 O2 1.399(7) . ?
S3 C28 1.400(18) . ?
S3 O3 1.408(8) . ?
S4 S4 0.708(10) 2 ?
S4 O4 1.374(13) . ?
S4 O5 1.378(11) 2 ?
S4 O5 1.412(13) . ?
S4 C29 1.50(3) . ?
S4 O4 2.081(14) 2 ?
P1 F6 1.515(9) . ?
P1 F2 1.540(10) . ?
P1 F4 1.557(9) . ?
P1 F3 1.588(12) . ?
P1 F5 1.673(11) . ?
P1 F1 1.738(11) . ?
F7 C28 1.379(14) . ?
F8 C28 1.487(17) . ?
F9 C28 1.428(18) . ?
F10 F12 1.16(3) 2 ?
F10 C29 1.45(2) . ?
F10 F11 1.77(3) 2 ?
F11 F12 1.16(3) 2 ?
F11 C29 1.50(2) . ?
F11 F10 1.77(3) 2 ?
F12 F11 1.16(3) 2 ?
F12 F10 1.16(3) 2 ?
F12 C29 1.40(3) . ?
O4 S4 2.081(14) 2 ?
O5 S4 1.378(11) 2 ?
N1 C2 1.364(10) . ?
N1 C1 1.370(9) . ?
N1 C5 1.433(9) . ?
N2 C1 1.347(9) . ?
N2 C3 1.387(10) . ?
N2 C4 1.448(10) . ?
N3 C6 1.342(9) . ?
N3 C7 1.385(9) . ?
N3 C5 1.458(9) . ?
N4 C6 1.339(8) . ?
N4 C8 1.398(9) . ?
N4 C9 1.462(9) . ?
N5 C10 1.351(9) . ?
N5 C11 1.384(10) . ?
N5 C14 1.441(10) . ?
N6 C10 1.354(9) . ?
N6 C12 1.418(10) . ?
N6 C13 1.443(10) . ?
N7 C15 1.346(9) . ?
N7 C16 1.382(10) . ?
N7 C14 1.464(11) . ?
N8 C15 1.344(9) . ?
N8 C17 1.389(10) . ?
N8 C18 1.465(11) . ?
N9 C19 1.348(10) . ?
N9 C20 1.349(13) . ?
N9 C23 1.465(12) . ?
N10 C19 1.350(10) . ?
N10 C21 1.378(12) . ?
N10 C22 1.464(12) . ?
N11 C24 1.384(10) . ?
N11 C25 1.392(13) . ?
N11 C23 1.442(13) . ?
N12 C24 1.341(11) . ?
N12 C26 1.394(12) . ?
N12 C27 1.435(12) . ?
C2 C3 1.352(13) . ?
C2 H2 0.9500 . ?
C3 H3 0.9500 . ?
C4 H4A 0.9800 . ?
C4 H4B 0.9800 . ?
C4 H4C 0.9800 . ?
C5 H5A 0.9900 . ?
C5 H5B 0.9900 . ?
C7 C8 1.323(11) . ?
C7 H7 0.9500 . ?
C8 H8 0.9500 . ?
C9 H9A 0.9800 . ?
C9 H9B 0.9800 . ?
C9 H9C 0.9800 . ?
C11 C12 1.307(14) . ?
C11 H11 0.9500 . ?
C12 H12 0.9500 . ?
C13 H13A 0.9800 . ?
C13 H13B 0.9800 . ?
C13 H13C 0.9800 . ?
C14 H14A 0.9900 . ?
C14 H14B 0.9900 . ?
C16 C17 1.274(13) . ?
C16 H16 0.9500 . ?
C17 H17 0.9500 . ?
C18 H18A 0.9800 . ?
C18 H18B 0.9800 . ?
C18 H18C 0.9800 . ?
C20 C21 1.349(17) . ?
C20 H20 0.9500 . ?
C21 H21 0.9500 . ?
C22 H22A 0.9800 . ?
C22 H22B 0.9800 . ?
C22 H22C 0.9800 . ?
C23 H23A 0.9900 . ?
C23 H23B 0.9900 . ?
C25 C26 1.339(17) . ?
C25 H25 0.9500 . ?
C26 H26 0.9500 . ?
C27 H27A 0.9800 . ?
C27 H27B 0.9800 . ?
C27 H27C 0.9800 . ?
C29 F12 1.40(3) 2 ?
C29 F10 1.45(2) 2 ?
C29 F11 1.50(2) 2 ?
C29 S4 1.50(3) 2 ?

loop_
_geom_torsion_atom_site_label_1
_geom_torsion_atom_site_label_2
_geom_torsion_atom_site_label_3
_geom_torsion_atom_site_label_4
_geom_torsion
_geom_torsion_site_symmetry_1
_geom_torsion_site_symmetry_2
_geom_torsion_site_symmetry_3
_geom_torsion_site_symmetry_4
_geom_torsion_publ_flag
C10 Pt2 Pt3 C24 -100.9(4) . . . . ?
C15 Pt2 Pt3 C24 6.6(4) . . . . ?
S2 Pt2 Pt3 C24 78.3(3) . . . . ?
S1 Pt2 Pt3 C24 -177.0(3) . . . . ?
Ag1 Pt2 Pt3 C24 143.8(3) . . . . ?
C10 Pt2 Pt3 C19 2.3(4) . . . . ?
C15 Pt2 Pt3 C19 109.7(4) . . . . ?
S2 Pt2 Pt3 C19 -178.6(3) . . . . ?
S1 Pt2 Pt3 C19 -73.9(3) . . . . ?
Ag1 Pt2 Pt3 C19 -113.0(3) . . . . ?
C10 Pt2 Pt3 S2 -179.2(2) . . . . ?
C15 Pt2 Pt3 S2 -71.7(2) . . . . ?
S1 Pt2 Pt3 S2 104.72(7) . . . . ?
Ag1 Pt2 Pt3 S2 65.56(5) . . . . ?
C10 Pt2 Pt3 S1 76.1(2) . . . . ?
C15 Pt2 Pt3 S1 -176.4(2) . . . . ?
S2 Pt2 Pt3 S1 -104.72(7) . . . . ?
Ag1 Pt2 Pt3 S1 -39.16(5) . . . . ?
C10 Pt2 Ag1 Pt2 90.53(19) . . . 2_655 ?
C15 Pt2 Ag1 Pt2 4.9(2) . . . 2_655 ?
S2 Pt2 Ag1 Pt2 -93.42(4) . . . 2_655 ?
S1 Pt2 Ag1 Pt2 -170.60(4) . . . 2_655 ?
Pt3 Pt2 Ag1 Pt2 -139.419(13) . . . 2_655 ?
C10 Pt2 Ag1 Pt1 -144.78(19) . . . . ?
C15 Pt2 Ag1 Pt1 129.6(2) . . . . ?
S2 Pt2 Ag1 Pt1 31.28(4) . . . . ?
S1 Pt2 Ag1 Pt1 -45.91(4) . . . . ?
Pt3 Pt2 Ag1 Pt1 -14.723(15) . . . . ?
C10 Pt2 Ag1 Pt1 -1.9(2) . . . 2_655 ?
C15 Pt2 Ag1 Pt1 -87.5(2) . . . 2_655 ?
S2 Pt2 Ag1 Pt1 174.16(4) . . . 2_655 ?
S1 Pt2 Ag1 Pt1 96.98(5) . . . 2_655 ?
Pt3 Pt2 Ag1 Pt1 128.16(2) . . . 2_655 ?
C1 Pt1 Ag1 Pt2 145.9(2) . . . . ?
C6 Pt1 Ag1 Pt2 -128.8(2) . . . . ?
S2 Pt1 Ag1 Pt2 -31.50(4) . . . . ?
S1 Pt1 Ag1 Pt2 46.82(4) . . . . ?
C1 Pt1 Ag1 Pt2 -96.5(2) . . . 2_655 ?
C6 Pt1 Ag1 Pt2 -11.2(2) . . . 2_655 ?
S2 Pt1 Ag1 Pt2 86.13(5) . . . 2_655 ?
S1 Pt1 Ag1 Pt2 164.45(5) . . . 2_655 ?
C1 Pt1 Ag1 Pt1 15.6(2) . . . 2_655 ?
C6 Pt1 Ag1 Pt1 100.9(2) . . . 2_655 ?
S2 Pt1 Ag1 Pt1 -161.81(4) . . . 2_655 ?
S1 Pt1 Ag1 Pt1 -83.48(4) . . . 2_655 ?
C1 Pt1 S1 Pt3 143.1(2) . . . . ?
C6 Pt1 S1 Pt3 -35(2) . . . . ?
S2 Pt1 S1 Pt3 -36.91(5) . . . . ?
Ag1 Pt1 S1 Pt3 -128.95(5) . . . . ?
C1 Pt1 S1 Pt2 -141.7(2) . . . . ?
C6 Pt1 S1 Pt2 40(2) . . . . ?
S2 Pt1 S1 Pt2 38.28(5) . . . . ?
Ag1 Pt1 S1 Pt2 -53.76(4) . . . . ?
C24 Pt3 S1 Pt1 104.5(15) . . . . ?
C19 Pt3 S1 Pt1 -148.8(2) . . . . ?
S2 Pt3 S1 Pt1 36.70(5) . . . . ?
Pt2 Pt3 S1 Pt1 88.05(5) . . . . ?
C24 Pt3 S1 Pt2 16.4(15) . . . . ?
C19 Pt3 S1 Pt2 123.1(2) . . . . ?
S2 Pt3 S1 Pt2 -51.36(4) . . . . ?
C10 Pt2 S1 Pt1 146.56(19) . . . . ?
C15 Pt2 S1 Pt1 -48(2) . . . . ?
S2 Pt2 S1 Pt1 -38.16(5) . . . . ?
Ag1 Pt2 S1 Pt1 54.78(3) . . . . ?
Pt3 Pt2 S1 Pt1 -89.67(5) . . . . ?
C10 Pt2 S1 Pt3 -123.77(19) . . . . ?
C15 Pt2 S1 Pt3 42(2) . . . . ?
S2 Pt2 S1 Pt3 51.51(5) . . . . ?
Ag1 Pt2 S1 Pt3 144.45(4) . . . . ?
C1 Pt1 S2 Pt2 -38(4) . . . . ?
C6 Pt1 S2 Pt2 141.44(18) . . . . ?
S1 Pt1 S2 Pt2 -38.68(5) . . . . ?
Ag1 Pt1 S2 Pt2 35.67(4) . . . . ?
C1 Pt1 S2 Pt3 38(4) . . . . ?
C6 Pt1 S2 Pt3 -142.82(18) . . . . ?
S1 Pt1 S2 Pt3 37.06(5) . . . . ?
Ag1 Pt1 S2 Pt3 111.41(4) . . . . ?
C10 Pt2 S2 Pt1 97(2) . . . . ?
C15 Pt2 S2 Pt1 -142.52(18) . . . . ?
S1 Pt2 S2 Pt1 38.21(5) . . . . ?
Ag1 Pt2 S2 Pt1 -36.25(4) . . . . ?
Pt3 Pt2 S2 Pt1 89.79(5) . . . . ?
C10 Pt2 S2 Pt3 7(2) . . . . ?
C15 Pt2 S2 Pt3 127.68(18) . . . . ?
S1 Pt2 S2 Pt3 -51.58(5) . . . . ?
Ag1 Pt2 S2 Pt3 -126.04(3) . . . . ?
C24 Pt3 S2 Pt1 152.0(2) . . . . ?
C19 Pt3 S2 Pt1 -79.8(17) . . . . ?
S1 Pt3 S2 Pt1 -36.76(5) . . . . ?
Pt2 Pt3 S2 Pt1 -88.59(5) . . . . ?
C24 Pt3 S2 Pt2 -119.4(2) . . . . ?
C19 Pt3 S2 Pt2 8.8(17) . . . . ?
S1 Pt3 S2 Pt2 51.83(5) . . . . ?
O5 S4 O4 S4 -157(10) 2 . . 2 ?
O5 S4 O4 S4 -28(9) . . . 2 ?
C29 S4 O4 S4 86(9) . . . 2 ?
O4 S4 O4 S4 11(36) 2 . . 2 ?
O4 S4 O5 S4 178.2(10) . . . 2 ?
O5 S4 O5 S4 -63.3(9) 2 . . 2 ?
C29 S4 O5 S4 68.3(7) . . . 2 ?
O4 S4 O5 S4 -1.0(7) 2 . . 2 ?
C3 N2 C1 N1 2.2(8) . . . . ?
C4 N2 C1 N1 177.0(7) . . . . ?
C3 N2 C1 Pt1 -172.1(6) . . . . ?
C4 N2 C1 Pt1 2.7(12) . . . . ?
C2 N1 C1 N2 -2.2(8) . . . . ?
C5 N1 C1 N2 -175.7(6) . . . . ?
C2 N1 C1 Pt1 172.8(5) . . . . ?
C5 N1 C1 Pt1 -0.7(9) . . . . ?
C6 Pt1 C1 N2 137.6(7) . . . . ?
S2 Pt1 C1 N2 -43(5) . . . . ?
S1 Pt1 C1 N2 -42.3(7) . . . . ?
Ag1 Pt1 C1 N2 -116.6(7) . . . . ?
C6 Pt1 C1 N1 -35.9(5) . . . . ?
S2 Pt1 C1 N1 143(4) . . . . ?
S1 Pt1 C1 N1 144.2(5) . . . . ?
Ag1 Pt1 C1 N1 69.9(5) . . . . ?
C1 N1 C2 C3 1.4(9) . . . . ?
C5 N1 C2 C3 174.6(7) . . . . ?
N1 C2 C3 N2 0.0(10) . . . . ?
C1 N2 C3 C2 -1.4(10) . . . . ?
C4 N2 C3 C2 -176.4(8) . . . . ?
C2 N1 C5 N3 -120.7(8) . . . . ?
C1 N1 C5 N3 51.7(8) . . . . ?
C6 N3 C5 N1 -54.5(8) . . . . ?
C7 N3 C5 N1 123.6(7) . . . . ?
C8 N4 C6 N3 0.3(7) . . . . ?
C9 N4 C6 N3 -176.8(6) . . . . ?
C8 N4 C6 Pt1 172.5(5) . . . . ?
C9 N4 C6 Pt1 -4.6(10) . . . . ?
C7 N3 C6 N4 -0.2(7) . . . . ?
C5 N3 C6 N4 178.2(6) . . . . ?
C7 N3 C6 Pt1 -173.4(5) . . . . ?
C5 N3 C6 Pt1 5.0(9) . . . . ?
C1 Pt1 C6 N4 -137.3(6) . . . . ?
S2 Pt1 C6 N4 42.7(6) . . . . ?
S1 Pt1 C6 N4 41(3) . . . . ?
Ag1 Pt1 C6 N4 133.6(6) . . . . ?
C1 Pt1 C6 N3 33.7(5) . . . . ?
S2 Pt1 C6 N3 -146.2(5) . . . . ?
S1 Pt1 C6 N3 -148(2) . . . . ?
Ag1 Pt1 C6 N3 -55.3(5) . . . . ?
C6 N3 C7 C8 0.0(8) . . . . ?
C5 N3 C7 C8 -178.3(6) . . . . ?
N3 C7 C8 N4 0.2(8) . . . . ?
C6 N4 C8 C7 -0.3(8) . . . . ?
C9 N4 C8 C7 177.0(6) . . . . ?
C11 N5 C10 N6 0.3(8) . . . . ?
C14 N5 C10 N6 171.3(6) . . . . ?
C11 N5 C10 Pt2 -171.1(5) . . . . ?
C14 N5 C10 Pt2 -0.1(9) . . . . ?
C12 N6 C10 N5 0.8(7) . . . . ?
C13 N6 C10 N5 -175.3(7) . . . . ?
C12 N6 C10 Pt2 171.3(5) . . . . ?
C13 N6 C10 Pt2 -4.9(11) . . . . ?
C15 Pt2 C10 N5 37.9(6) . . . . ?
S2 Pt2 C10 N5 158.6(16) . . . . ?
S1 Pt2 C10 N5 -143.2(5) . . . . ?
Ag1 Pt2 C10 N5 -68.0(5) . . . . ?
Pt3 Pt2 C10 N5 165.6(5) . . . . ?
C15 Pt2 C10 N6 -131.2(7) . . . . ?
S2 Pt2 C10 N6 -10(3) . . . . ?
S1 Pt2 C10 N6 47.8(6) . . . . ?
Ag1 Pt2 C10 N6 123.0(6) . . . . ?
Pt3 Pt2 C10 N6 -3.4(7) . . . . ?
C10 N5 C11 C12 -1.4(9) . . . . ?
C14 N5 C11 C12 -172.1(7) . . . . ?
N5 C11 C12 N6 1.9(9) . . . . ?
C10 N6 C12 C11 -1.8(9) . . . . ?
C13 N6 C12 C11 174.4(8) . . . . ?
C10 N5 C14 N7 -51.9(8) . . . . ?
C11 N5 C14 N7 117.8(7) . . . . ?
C15 N7 C14 N5 52.4(8) . . . . ?
C16 N7 C14 N5 -121.3(7) . . . . ?
C17 N8 C15 N7 0.6(8) . . . . ?
C18 N8 C15 N7 175.5(7) . . . . ?
C17 N8 C15 Pt2 -172.4(6) . . . . ?
C18 N8 C15 Pt2 2.5(11) . . . . ?
C16 N7 C15 N8 -0.1(7) . . . . ?
C14 N7 C15 N8 -174.9(6) . . . . ?
C16 N7 C15 Pt2 173.7(5) . . . . ?
C14 N7 C15 Pt2 -1.1(8) . . . . ?
C10 Pt2 C15 N8 134.8(7) . . . . ?
S2 Pt2 C15 N8 -40.5(6) . . . . ?
S1 Pt2 C15 N8 -31(3) . . . . ?
Ag1 Pt2 C15 N8 -132.3(6) . . . . ?
Pt3 Pt2 C15 N8 8.8(7) . . . . ?
C10 Pt2 C15 N7 -37.1(5) . . . . ?
S2 Pt2 C15 N7 147.6(5) . . . . ?
S1 Pt2 C15 N7 157(2) . . . . ?
Ag1 Pt2 C15 N7 55.8(5) . . . . ?
Pt3 Pt2 C15 N7 -163.1(4) . . . . ?
C15 N7 C16 C17 -0.5(9) . . . . ?
C14 N7 C16 C17 173.8(7) . . . . ?
N7 C16 C17 N8 0.8(9) . . . . ?
C15 N8 C17 C16 -0.9(9) . . . . ?
C18 N8 C17 C16 -176.0(8) . . . . ?
C20 N9 C19 N10 -1.2(10) . . . . ?
C23 N9 C19 N10 178.0(8) . . . . ?
C20 N9 C19 Pt3 176.3(7) . . . . ?
C23 N9 C19 Pt3 -4.6(11) . . . . ?
C21 N10 C19 N9 2.1(10) . . . . ?
C22 N10 C19 N9 -173.4(9) . . . . ?
C21 N10 C19 Pt3 -175.0(8) . . . . ?
C22 N10 C19 Pt3 9.6(14) . . . . ?
C24 Pt3 C19 N9 41.1(7) . . . . ?
S2 Pt3 C19 N9 -87.8(19) . . . . ?
S1 Pt3 C19 N9 -129.9(6) . . . . ?
Pt2 Pt3 C19 N9 -79.7(7) . . . . ?
C24 Pt3 C19 N10 -142.3(8) . . . . ?
S2 Pt3 C19 N10 88.8(19) . . . . ?
S1 Pt3 C19 N10 46.7(8) . . . . ?
Pt2 Pt3 C19 N10 96.8(8) . . . . ?
C19 N9 C20 C21 -0.2(13) . . . . ?
C23 N9 C20 C21 -179.3(10) . . . . ?
N9 C20 C21 N10 1.5(13) . . . . ?
C19 N10 C21 C20 -2.3(13) . . . . ?
C22 N10 C21 C20 173.2(10) . . . . ?
C24 N11 C23 N9 55.9(10) . . . . ?
C25 N11 C23 N9 -130.3(9) . . . . ?
C19 N9 C23 N11 -49.5(11) . . . . ?
C20 N9 C23 N11 129.5(10) . . . . ?
C26 N12 C24 N11 1.7(9) . . . . ?
C27 N12 C24 N11 -180.0(7) . . . . ?
C26 N12 C24 Pt3 -177.7(7) . . . . ?
C27 N12 C24 Pt3 0.6(12) . . . . ?
C25 N11 C24 N12 -0.2(9) . . . . ?
C23 N11 C24 N12 174.5(7) . . . . ?
C25 N11 C24 Pt3 179.3(6) . . . . ?
C23 N11 C24 Pt3 -6.0(10) . . . . ?
C19 Pt3 C24 N12 144.1(8) . . . . ?
S2 Pt3 C24 N12 -42.2(8) . . . . ?
S1 Pt3 C24 N12 -108.4(15) . . . . ?
Pt2 Pt3 C24 N12 -93.6(7) . . . . ?
C19 Pt3 C24 N11 -35.2(6) . . . . ?
S2 Pt3 C24 N11 138.5(5) . . . . ?
S1 Pt3 C24 N11 72.3(17) . . . . ?
Pt2 Pt3 C24 N11 87.1(6) . . . . ?
C24 N11 C25 C26 -1.4(11) . . . . ?
C23 N11 C25 C26 -175.9(9) . . . . ?
N11 C25 C26 N12 2.3(12) . . . . ?
C24 N12 C26 C25 -2.6(12) . . . . ?
C27 N12 C26 C25 179.1(9) . . . . ?
O1 S3 C28 F7 62.4(14) . . . . ?
O2 S3 C28 F7 -176.6(11) . . . . ?
O3 S3 C28 F7 -56.9(14) . . . . ?
O1 S3 C28 F9 -170.7(11) . . . . ?
O2 S3 C28 F9 -49.7(13) . . . . ?
O3 S3 C28 F9 70.0(13) . . . . ?
O1 S3 C28 F8 -60.4(13) . . . . ?
O2 S3 C28 F8 60.5(12) . . . . ?
O3 S3 C28 F8 -179.7(11) . . . . ?
F11 F12 C29 F12 -101(2) 2 . . 2 ?
F10 F12 C29 F12 112(3) 2 . . 2 ?
F11 F12 C29 F10 -56(2) 2 . . . ?
F10 F12 C29 F10 156.6(19) 2 . . . ?
F11 F12 C29 F10 147(3) 2 . . 2 ?
F11 F12 C29 F11 -146.7(17) 2 . . . ?
F10 F12 C29 F11 66.0(19) 2 . . . ?
F10 F12 C29 F11 -147(3) 2 . . 2 ?
F11 F12 C29 S4 92(2) 2 . . . ?
F10 F12 C29 S4 -55(2) 2 . . . ?
F11 F12 C29 S4 60(3) 2 . . 2 ?
F10 F12 C29 S4 -87(3) 2 . . 2 ?
F12 F10 C29 F12 -69(3) 2 . . . ?
F11 F10 C29 F12 39.2(13) 2 . . . ?
F11 F10 C29 F12 108(2) 2 . . 2 ?
F12 F10 C29 F10 -39.8(17) 2 . . 2 ?
F11 F10 C29 F10 68.2(11) 2 . . 2 ?
F12 F10 C29 F11 23(2) 2 . . . ?
F11 F10 C29 F11 131(2) 2 . . . ?
F12 F10 C29 F11 -108(2) 2 . . 2 ?
F12 F10 C29 S4 139.7(17) 2 . . . ?
F11 F10 C29 S4 -112.2(12) 2 . . . ?
F12 F10 C29 S4 140.5(18) 2 . . 2 ?
F11 F10 C29 S4 -111.4(12) 2 . . 2 ?
F12 F11 C29 F12 77(3) 2 . . . ?
F10 F11 C29 F12 -45.1(12) 2 . . . ?
F10 F11 C29 F12 -122(3) 2 . . 2 ?
F12 F11 C29 F10 -24(2) 2 . . . ?
F10 F11 C29 F10 -145(3) 2 . . . ?
F12 F11 C29 F10 122(3) 2 . . 2 ?
F12 F11 C29 F11 45.3(17) 2 . . 2 ?
F10 F11 C29 F11 -76.4(14) 2 . . 2 ?
F12 F11 C29 S4 -149.2(18) 2 . . . ?
F10 F11 C29 S4 89.1(12) 2 . . . ?
F12 F11 C29 S4 -119.7(17) 2 . . 2 ?
F10 F11 C29 S4 118.6(17) 2 . . 2 ?
S4 S4 C29 F12 -141(2) 2 . . . ?
O4 S4 C29 F12 43(2) . . . . ?
O5 S4 C29 F12 -69.7(19) 2 . . . ?
O5 S4 C29 F12 153.3(18) . . . . ?
O4 S4 C29 F12 -138.3(18) 2 . . . ?
S4 S4 C29 F12 63(3) 2 . . 2 ?
O4 S4 C29 F12 -113(3) . . . 2 ?
O5 S4 C29 F12 135(3) 2 . . 2 ?
O5 S4 C29 F12 -2(3) . . . 2 ?
O4 S4 C29 F12 66(3) 2 . . 2 ?
S4 S4 C29 F10 2(2) 2 . . . ?
O4 S4 C29 F10 -174.5(13) . . . . ?
O5 S4 C29 F10 72.8(13) 2 . . . ?
O5 S4 C29 F10 -64.2(12) . . . . ?
O4 S4 C29 F10 4.2(12) 2 . . . ?
S4 S4 C29 F10 -178.6(17) 2 . . 2 ?
O4 S4 C29 F10 5.3(12) . . . 2 ?
O5 S4 C29 F10 -107.4(11) 2 . . 2 ?
O5 S4 C29 F10 115.6(10) . . . 2 ?
O4 S4 C29 F10 -176.0(10) 2 . . 2 ?
S4 S4 C29 F11 106.8(16) 2 . . . ?
O4 S4 C29 F11 -69.4(12) . . . . ?
O5 S4 C29 F11 177.9(10) 2 . . . ?
O5 S4 C29 F11 40.9(10) . . . . ?
O4 S4 C29 F11 109.3(9) 2 . . . ?
S4 S4 C29 F11 -85.7(18) 2 . . 2 ?
O4 S4 C29 F11 98.1(12) . . . 2 ?
O5 S4 C29 F11 -14.6(12) 2 . . 2 ?
O5 S4 C29 F11 -151.5(10) . . . 2 ?
O4 S4 C29 F11 -83.2(10) 2 . . 2 ?
O4 S4 C29 S4 -176(2) . . . 2 ?
O5 S4 C29 S4 71.1(13) 2 . . 2 ?
O5 S4 C29 S4 -65.8(14) . . . 2 ?
O4 S4 C29 S4 2.5(13) 2 . . 2 ?
